data_1555777
loop_
_publ_author_name
'Gao, Mingchun'
'Xu, Bin'

_publ_section_title
;
 Copper Nitrate Mediated Regio- and Stereoselective Difunctionalization of
 Alkynes: A Direct Approach to \a-Chloro-\b-nitroolefins.
;
_journal_issue 18
_journal_name_full 'Organic letters'
_journal_page_first 4746
_journal_page_last 4749
_journal_paper_doi 10.1021/acs.orglett.6b02464
_journal_volume 18
_journal_year 2016
_chemical_formula_moiety 'C14 H18 N2 O2'
_chemical_formula_sum 'C14 H18 N2 O2'
_chemical_formula_weight 246.30
_chemical_name_common (E)-1-(2-Nitro-1-(p-tolyl)vinyl)piperidine
_space_group_IT_number 14
_space_group_name_Hall '-P 2ybc'
_space_group_name_H-M_alt 'P 1 21/c 1'
_symmetry_cell_setting monoclinic
_symmetry_space_group_name_H-M 'P 1 21/c 1'
_atom_sites_solution_hydrogens geom
_atom_sites_solution_primary direct
_atom_sites_solution_secondary difmap
_audit_creation_method SHELXL-97
_cell_angle_alpha 90.00
_cell_angle_beta 94.878(9)
_cell_angle_gamma 90.00
_cell_formula_units_Z 4
_cell_length_a 8.018(6)
_cell_length_b 16.118(13)
_cell_length_c 10.272(8)
_cell_measurement_reflns_used 2215
_cell_measurement_temperature 293(2)
_cell_measurement_theta_max 27.42
_cell_measurement_theta_min 2.5
_cell_volume 1322.7(18)
_computing_structure_refinement 'SHELXL-97 (Sheldrick, 1997)'
_diffrn_ambient_temperature 293(2)
_diffrn_detector_area_resol_mean 10.0
_diffrn_measured_fraction_theta_full 0.988
_diffrn_measured_fraction_theta_max 0.988
_diffrn_measurement_device_type 'Bruker AMART 1000'
_diffrn_measurement_method \w
_diffrn_radiation_monochromator graphite
_diffrn_radiation_source 'fine-focus sealed tube'
_diffrn_radiation_type MoK\a
_diffrn_radiation_wavelength 0.71073
_diffrn_reflns_av_R_equivalents 0.0246
_diffrn_reflns_av_sigmaI/netI 0.0285
_diffrn_reflns_limit_h_max 10
_diffrn_reflns_limit_h_min -10
_diffrn_reflns_limit_k_max 20
_diffrn_reflns_limit_k_min -13
_diffrn_reflns_limit_l_max 12
_diffrn_reflns_limit_l_min -13
_diffrn_reflns_number 8060
_diffrn_reflns_theta_full 27.42
_diffrn_reflns_theta_max 27.42
_diffrn_reflns_theta_min 2.36
_diffrn_standards_decay_% 0
_diffrn_standards_interval_count 0
_diffrn_standards_interval_time 0
_diffrn_standards_number 0
_exptl_absorpt_coefficient_mu 0.084
_exptl_absorpt_correction_T_max 0.988
_exptl_absorpt_correction_T_min 0.981
_exptl_absorpt_correction_type multi-scan
_exptl_absorpt_process_details 'ABSCOR (Higashi, 1995)'
_exptl_crystal_colour yellow
_exptl_crystal_density_diffrn 1.237
_exptl_crystal_density_method 'not measured'
_exptl_crystal_description prism
_exptl_crystal_F_000 528
_exptl_crystal_size_max 0.25
_exptl_crystal_size_mid 0.19
_exptl_crystal_size_min 0.14
_refine_diff_density_max 0.218
_refine_diff_density_min -0.179
_refine_diff_density_rms 0.034
_refine_ls_extinction_coef 0.029(3)
_refine_ls_extinction_expression Fc^*^=kFc[1+0.001xFc^2^\l^3^/sin(2\q)]^-1/4^
_refine_ls_extinction_method SHELXL
_refine_ls_goodness_of_fit_ref 1.050
_refine_ls_hydrogen_treatment mixed
_refine_ls_matrix_type full
_refine_ls_number_parameters 168
_refine_ls_number_reflns 2984
_refine_ls_number_restraints 0
_refine_ls_restrained_S_all 1.050
_refine_ls_R_factor_all 0.0585
_refine_ls_R_factor_gt 0.0439
_refine_ls_shift/su_max 0.000
_refine_ls_shift/su_mean 0.000
_refine_ls_structure_factor_coef Fsqd
_refine_ls_weighting_details 'calc w=1/[\s^2^(Fo^2^)+(0.0603P)^2^+0.2262P] where P=(Fo^2^+2Fc^2^)/3'
_refine_ls_weighting_scheme calc
_refine_ls_wR_factor_gt 0.1189
_refine_ls_wR_factor_ref 0.1290
_reflns_number_gt 2243
_reflns_number_total 2984
_reflns_threshold_expression >2sigma(I)
_cod_data_source_file ol6b02464_si_003.cif
_cod_data_source_block compound_4
_cod_original_cell_volume 1322.6(18)
_cod_original_sg_symbol_H-M 'P 21/c'
_cod_database_code 1555777

loop_
_symmetry_equiv_pos_as_xyz
'x, y, z'
'-x, y+1/2, -z+1/2'
'-x, -y, -z'
'x, -y-1/2, z-1/2'

loop_
_atom_site_label
_atom_site_type_symbol
_atom_site_fract_x
_atom_site_fract_y
_atom_site_fract_z
_atom_site_U_iso_or_equiv
_atom_site_adp_type
_atom_site_occupancy
_atom_site_symmetry_multiplicity
_atom_site_calc_flag
_atom_site_refinement_flags
O1 O 0.27786(13) 0.17336(7) 0.84126(12) 0.0531(3) Uani 1 1 d .
N2 N 0.78246(14) 0.20157(7) 0.95592(12) 0.0389(3) Uani 1 1 d .
O2 O 0.29189(15) 0.05122(8) 0.92753(18) 0.0800(5) Uani 1 1 d .
N1 N 0.35853(15) 0.11836(8) 0.90185(13) 0.0441(3) Uani 1 1 d .
C8 C 0.61424(17) 0.20096(8) 0.94108(13) 0.0333(3) Uani 1 1 d .
C5 C 0.53937(19) 0.33360(10) 0.81979(14) 0.0415(4) Uani 1 1 d .
H5 H 0.6076 0.3177 0.7553 0.050 Uiso 1 1 calc R
C10 C 0.88272(19) 0.27498(9) 0.99565(15) 0.0430(4) Uani 1 1 d .
H10A H 0.8131 0.3242 0.9866 0.052 Uiso 1 1 calc R
H10B H 0.9730 0.2812 0.9392 0.052 Uiso 1 1 calc R
C9 C 0.52802(18) 0.12724(9) 0.94329(15) 0.0406(4) Uani 1 1 d .
C3 C 0.42773(19) 0.30913(9) 1.02419(15) 0.0410(4) Uani 1 1 d .
H3 H 0.4192 0.2765 1.0980 0.049 Uiso 1 1 calc R
C14 C 0.88370(18) 0.12523(10) 0.96630(16) 0.0446(4) Uani 1 1 d .
H14A H 0.9751 0.1296 0.9106 0.053 Uiso 1 1 calc R
H14B H 0.8150 0.0782 0.9370 0.053 Uiso 1 1 calc R
C4 C 0.52628(17) 0.28285(8) 0.92726(13) 0.0341(3) Uani 1 1 d .
C11 C 0.9549(2) 0.26631(10) 1.13666(15) 0.0473(4) Uani 1 1 d .
H11A H 0.8646 0.2661 1.1938 0.057 Uiso 1 1 calc R
H11B H 1.0266 0.3134 1.1600 0.057 Uiso 1 1 calc R
C1 C 0.3512(2) 0.43351(10) 0.90216(16) 0.0471(4) Uani 1 1 d .
C6 C 0.4526(2) 0.40749(10) 0.80708(16) 0.0481(4) Uani 1 1 d .
H6 H 0.4623 0.4404 0.7337 0.058 Uiso 1 1 calc R
C12 C 1.0556(2) 0.18655(11) 1.15610(17) 0.0528(4) Uani 1 1 d .
H12A H 1.1557 0.1905 1.1097 0.063 Uiso 1 1 calc R
H12B H 1.0899 0.1794 1.2483 0.063 Uiso 1 1 calc R
C13 C 0.9533(2) 0.11165(11) 1.10657(16) 0.0518(4) Uani 1 1 d .
H13A H 1.0235 0.0625 1.1118 0.062 Uiso 1 1 calc R
H13B H 0.8619 0.1028 1.1611 0.062 Uiso 1 1 calc R
C2 C 0.3420(2) 0.38382(10) 1.01127(16) 0.0473(4) Uani 1 1 d .
H2 H 0.2771 0.4009 1.0772 0.057 Uiso 1 1 calc R
C7 C 0.2529(3) 0.51334(12) 0.8878(2) 0.0733(6) Uani 1 1 d .
H7A H 0.2741 0.5398 0.8071 0.110 Uiso 1 1 calc R
H7B H 0.2865 0.5496 0.9595 0.110 Uiso 1 1 calc R
H7C H 0.1356 0.5014 0.8877 0.110 Uiso 1 1 calc R
H9 H 0.574(2) 0.0768(10) 0.9753(15) 0.044(4) Uiso 1 1 d .

loop_
_atom_site_aniso_label
_atom_site_aniso_U_11
_atom_site_aniso_U_22
_atom_site_aniso_U_33
_atom_site_aniso_U_23
_atom_site_aniso_U_13
_atom_site_aniso_U_12
O1 0.0388(6) 0.0504(7) 0.0673(8) 0.0072(6) -0.0127(5) -0.0005(5)
N2 0.0304(6) 0.0359(7) 0.0493(7) -0.0040(5) -0.0030(5) -0.0001(5)
O2 0.0425(7) 0.0403(7) 0.1559(15) 0.0149(8) -0.0001(8) -0.0103(6)
N1 0.0334(7) 0.0343(7) 0.0641(8) -0.0022(6) 0.0019(6) -0.0012(5)
C8 0.0326(7) 0.0342(7) 0.0326(7) -0.0016(5) -0.0002(5) 0.0012(5)
C5 0.0426(8) 0.0415(8) 0.0403(8) 0.0016(6) 0.0022(6) -0.0004(7)
C10 0.0368(8) 0.0407(8) 0.0507(9) -0.0004(7) -0.0008(6) -0.0080(6)
C9 0.0322(7) 0.0334(8) 0.0554(9) 0.0024(7) -0.0009(6) 0.0033(6)
C3 0.0420(8) 0.0375(8) 0.0436(8) 0.0012(6) 0.0047(6) 0.0004(6)
C14 0.0312(7) 0.0428(9) 0.0592(10) -0.0095(7) 0.0008(6) 0.0049(6)
C4 0.0323(7) 0.0311(7) 0.0383(7) 0.0000(6) -0.0015(5) -0.0013(5)
C11 0.0400(8) 0.0541(10) 0.0473(9) -0.0094(7) 0.0004(6) -0.0081(7)
C1 0.0444(8) 0.0341(8) 0.0602(10) -0.0044(7) -0.0113(7) 0.0034(7)
C6 0.0566(10) 0.0390(9) 0.0468(9) 0.0087(7) -0.0066(7) -0.0008(7)
C12 0.0409(9) 0.0685(12) 0.0473(9) -0.0026(8) -0.0064(7) 0.0054(8)
C13 0.0436(9) 0.0505(10) 0.0611(10) 0.0056(8) 0.0041(7) 0.0113(7)
C2 0.0439(9) 0.0424(9) 0.0558(9) -0.0094(7) 0.0058(7) 0.0040(7)
C7 0.0764(14) 0.0436(10) 0.0955(15) -0.0050(10) -0.0179(11) 0.0180(9)

loop_
_atom_type_symbol
_atom_type_description
_atom_type_scat_dispersion_real
_atom_type_scat_dispersion_imag
_atom_type_scat_source
C C 0.0033 0.0016 'International Tables Vol C Tables 4.2.6.8 and 6.1.1.4'
H H 0.0000 0.0000 'International Tables Vol C Tables 4.2.6.8 and 6.1.1.4'
N N 0.0061 0.0033 'International Tables Vol C Tables 4.2.6.8 and 6.1.1.4'
O O 0.0106 0.0060 'International Tables Vol C Tables 4.2.6.8 and 6.1.1.4'

loop_
_geom_angle_atom_site_label_1
_geom_angle_atom_site_label_2
_geom_angle_atom_site_label_3
_geom_angle
C8 N2 C10 123.89(12)
C8 N2 C14 122.92(12)
C10 N2 C14 111.57(13)
O1 N1 O2 121.01(14)
O1 N1 C9 122.33(13)
O2 N1 C9 116.65(13)
N2 C8 C9 120.33(13)
N2 C8 C4 117.65(12)
C9 C8 C4 121.97(13)
C6 C5 C4 120.89(15)
N2 C10 C11 110.24(12)
C8 C9 N1 124.11(14)
C2 C3 C4 120.24(14)
N2 C14 C13 110.21(12)
C5 C4 C3 118.53(14)
C5 C4 C8 121.94(13)
C3 C4 C8 119.53(13)
C10 C11 C12 110.95(13)
C6 C1 C2 118.00(15)
C6 C1 C7 121.41(17)
C2 C1 C7 120.59(17)
C5 C6 C1 121.00(15)
C13 C12 C11 111.20(14)
C14 C13 C12 110.33(14)
C1 C2 C3 121.30(15)

loop_
_geom_bond_atom_site_label_1
_geom_bond_atom_site_label_2
_geom_bond_distance
O1 N1 1.2341(17)
N2 C8 1.344(2)
N2 C10 1.4687(19)
N2 C14 1.473(2)
O2 N1 1.2450(18)
N1 C9 1.396(2)
C8 C9 1.376(2)
C8 C4 1.498(2)
C5 C6 1.380(2)
C5 C4 1.385(2)
C10 C11 1.520(2)
C3 C2 1.387(2)
C3 C4 1.389(2)
C14 C13 1.516(2)
C11 C12 1.522(3)
C1 C6 1.388(2)
C1 C2 1.385(2)
C1 C7 1.510(2)
C12 C13 1.522(3)
